data_7112244
loop_
_publ_author_name
'Guoying Zhang'
'Hui Yu'
'Guiping Qin'
'Hanmin Huang'

_publ_section_title
;
 Rh-Catalyzed oxidative C-H activation/annulation: converting anilines to
 indoles using molecular oxygen as the sole oxidant
;
_journal_name_full Chem.Commun.
_journal_page_first 4331
_journal_paper_doi 10.1039/C3CC49751H
_journal_volume 50
_journal_year 2014
_chemical_absolute_configuration unk
_chemical_formula_moiety 'C H Cl3, C21 H14 N2'
_chemical_formula_sum 'C22 H15 Cl3 N2'
_chemical_formula_weight 413.71
_chemical_name_systematic
;
 ? 
;
_space_group_crystal_system orthorhombic
_space_group_IT_number 19
_space_group_name_Hall 'P 2ac 2ab'
_space_group_name_H-M_alt 'P 21 21 21'
_symmetry_space_group_name_Hall 'P 2ac 2ab'
_symmetry_space_group_name_H-M 'P 21 21 21'
_atom_sites_solution_hydrogens geom
_atom_sites_solution_primary iterative
_atom_sites_solution_secondary difmap
_audit_creation_date 2013-09-13
_audit_creation_method
;
  Olex2 1.2
  (compiled Apr  9 2013 14:06:00, GUI svn.r4458)
;
_cell_angle_alpha 90.00
_cell_angle_beta 90.00
_cell_angle_gamma 90.00
_cell_formula_units_Z 4
_cell_length_a 9.4508(3)
_cell_length_b 12.8668(5)
_cell_length_c 17.0426(5)
_cell_measurement_reflns_used 1631
_cell_measurement_temperature 294.2(3)
_cell_measurement_theta_max 24.6820
_cell_measurement_theta_min 3.8230
_cell_volume 2072.41(12)
_computing_cell_refinement
;
CrysAlisPro, Agilent Technologies,
Version 1.171.36.28 (release 01-02-2013 CrysAlis171 .NET)
(compiled Feb  1 2013,16:14:44)
;
_computing_data_collection
;
CrysAlisPro, Agilent Technologies,
Version 1.171.36.28 (release 01-02-2013 CrysAlis171 .NET)
(compiled Feb  1 2013,16:14:44)
;
_computing_data_reduction
;
CrysAlisPro, Agilent Technologies,
Version 1.171.36.28 (release 01-02-2013 CrysAlis171 .NET)
(compiled Feb  1 2013,16:14:44)
;
_computing_molecular_graphics
;
O. V. Dolomanov, L. J. Bourhis, R. J. Gildea, J. A. K. Howard and H. Puschmann,
OLEX2: a complete structure solution, refinement and analysis program.
J. Appl. Cryst. (2009). 42, 339-341.
;
_computing_publication_material
;
O. V. Dolomanov, L. J. Bourhis, R. J. Gildea, J. A. K. Howard and H. Puschmann,
OLEX2: a complete structure solution, refinement and analysis program.
J. Appl. Cryst. (2009). 42, 339-341.
;
_computing_structure_refinement
;
SHELXL, G.M. Sheldrick, Acta Cryst.
(2008). A64, 112-122
;
_computing_structure_solution 'SUPERFLIP, J. Appl. Cryst. (2007) 40, 786-790'
_diffrn_ambient_temperature 294.2(3)
_diffrn_detector_area_resol_mean 16.0733
_diffrn_measured_fraction_theta_full 0.9967
_diffrn_measured_fraction_theta_max 0.7716
_diffrn_measurement_details
;
  1 omega  -14.00   22.00   1.2000    8.0000
omega____ theta____ kappa____ phi______ frames
    -      -19.3700  -99.0000  -90.0000 30

  2 omega  -44.00   -9.20   1.2000    8.0000
omega____ theta____ kappa____ phi______ frames
    -      -19.3700  -77.0000  150.0000 29

  3 omega  -13.00   67.40   1.2000    8.0000
omega____ theta____ kappa____ phi______ frames
    -       22.6512  -99.0000   30.0000 67
;
_diffrn_measurement_device_type 'SuperNova, Dual, Cu at zero, Eos'
_diffrn_measurement_method '\w scans'
_diffrn_orient_matrix_UB_11 -0.0545302000
_diffrn_orient_matrix_UB_12 -0.0183756000
_diffrn_orient_matrix_UB_13 0.0249654000
_diffrn_orient_matrix_UB_21 -0.0478537000
_diffrn_orient_matrix_UB_22 0.0358933000
_diffrn_orient_matrix_UB_23 -0.0171548000
_diffrn_orient_matrix_UB_31 -0.0190528000
_diffrn_orient_matrix_UB_32 -0.0375982000
_diffrn_orient_matrix_UB_33 -0.0285683000
_diffrn_radiation_monochromator mirror
_diffrn_radiation_type 'Mo K\a'
_diffrn_radiation_wavelength 0.7107
_diffrn_reflns_av_R_equivalents 0.0216
_diffrn_reflns_av_unetI/netI 0.0494
_diffrn_reflns_limit_h_max 5
_diffrn_reflns_limit_h_min -11
_diffrn_reflns_limit_k_max 15
_diffrn_reflns_limit_k_min -14
_diffrn_reflns_limit_l_max 21
_diffrn_reflns_limit_l_min -16
_diffrn_reflns_number 5052
_diffrn_reflns_theta_full 25.50
_diffrn_reflns_theta_max 26.02
_diffrn_reflns_theta_min 2.93
_diffrn_source 'SuperNova (Mo) X-ray Source'
_exptl_absorpt_coefficient_mu 0.451
_exptl_absorpt_correction_T_max 1.00000
_exptl_absorpt_correction_T_min 0.49761
_exptl_absorpt_correction_type multi-scan
_exptl_absorpt_process_details
;
CrysAlisPro, Agilent Technologies,
Version 1.171.36.28 (release 01-02-2013 CrysAlis171 .NET)
(compiled Feb  1 2013,16:14:44)
Empirical absorption correction using spherical harmonics,
 implemented in SCALE3 ABSPACK scaling algorithm.
;
_exptl_crystal_colour 'clear light colourless'
_exptl_crystal_density_diffrn 1.326
_exptl_crystal_density_method 'not measured'
_exptl_crystal_description block
_exptl_crystal_F_000 848
_exptl_crystal_size_max 0.37
_exptl_crystal_size_mid 0.35
_exptl_crystal_size_min 0.24
_refine_diff_density_max 0.330
_refine_diff_density_min -0.259
_refine_diff_density_rms 0.045
_refine_ls_abs_structure_details 'Flack H D (1983), Acta Cryst. A39, 876-881'
_refine_ls_abs_structure_Flack -0.1(2)
_refine_ls_extinction_coef 0.010(3)
_refine_ls_extinction_expression Fc^*^=kFc[1+0.001xFc^2^\l^3^/sin(2\q)]^-1/4^
_refine_ls_extinction_method SHELXL
_refine_ls_goodness_of_fit_ref 1.041
_refine_ls_hydrogen_treatment mixed
_refine_ls_matrix_type full
_refine_ls_number_parameters 272
_refine_ls_number_reflns 3613
_refine_ls_number_restraints 36
_refine_ls_restrained_S_all 1.123
_refine_ls_R_factor_all 0.0940
_refine_ls_R_factor_gt 0.0665
_refine_ls_shift/su_max 0.000
_refine_ls_shift/su_mean 0.000
_refine_ls_structure_factor_coef Fsqd
_refine_ls_weighting_details 'calc w=1/[\s^2^(Fo^2^)+(0.0899P)^2^+0.2739P] where P=(Fo^2^+2Fc^2^)/3'
_refine_ls_weighting_scheme calc
_refine_ls_wR_factor_gt 0.1652
_refine_ls_wR_factor_ref 0.1940
_reflns_number_gt 2490
_reflns_number_total 3613
_reflns_threshold_expression >2sigma(I)
_cod_data_source_file c3cc49751h2.cif
_cod_data_source_block zhanggy0913
_cod_original_cell_volume 2072.40(12)
_cod_database_code 7112244
_reflns_odcompleteness_completeness 99.67
_reflns_odcompleteness_iscentric 1
_reflns_odcompleteness_theta 26.32
_olex2_refinement_description
;
1. Fixed Uiso
 At 1.2 times of:
  All C(H) groups, All C(H,H) groups, All N(H) groups
2. Uiso/Uaniso restraints and constraints
Uanis(Cl2A) \\sim Ueq, Uanis(Cl2B) \\sim Ueq, Uanis(Cl3A) \\sim Ueq, Uanis(Cl3B) \\sim Ueq, Uanis(Cl1A) \\sim Ueq, Uanis(Cl1B) \\sim Ueq: with sigma of 0.01 and sigma for terminal atoms of 0.02
3. Others
 Fixed Sof: Cl1A(0.5) Cl1B(0.5) Cl2A(0.5) Cl2B(0.5) Cl3A(0.5) Cl3B(0.5)
 H22(0.5) H22A(0.5)
4.a Ternary CH refined with riding coordinates:
 C22(H22), C22(H22A)
4.b Aromatic/amide H refined with riding coordinates:
 N1(H1), C1(H1A), C2(H2), C3(H3), C4(H4), C5(H5), C11(H11), C13(H13), C14(H14),
  C17(H17), C18(H18), C19(H19), C20(H20), C21(H21)
;

loop_
_space_group_symop_id
_space_group_symop_operation_xyz
1 'x, y, z'
2 '-x+1/2, -y, z+1/2'
3 'x+1/2, -y+1/2, -z'
4 '-x, y+1/2, -z+1/2'

loop_
_atom_site_label
_atom_site_type_symbol
_atom_site_fract_x
_atom_site_fract_y
_atom_site_fract_z
_atom_site_U_iso_or_equiv
_atom_site_adp_type
_atom_site_occupancy
_atom_site_symmetry_multiplicity
_atom_site_calc_flag
_atom_site_refinement_flags
_atom_site_disorder_assembly
_atom_site_disorder_group
Cl1A Cl 0.9206(14) 0.7028(8) 0.4959(4) 0.242(4) Uani 0.50 1 d PU A 1
Cl1B Cl 0.9209(14) 0.7884(8) 0.5007(5) 0.254(4) Uani 0.50 1 d PU A 2
Cl2A Cl 1.0707(13) 0.8197(10) 0.5910(7) 0.340(7) Uani 0.50 1 d PU A 1
Cl2B Cl 1.0706(6) 0.7523(4) 0.6462(3) 0.142(2) Uani 0.50 1 d PU A 2
Cl3A Cl 0.8233(13) 0.7248(7) 0.6541(5) 0.230(5) Uani 0.50 1 d PU A 1
Cl3B Cl 0.7843(8) 0.7385(12) 0.6264(8) 0.266(6) Uani 0.50 1 d PU A 2
N1 N 1.0336(4) 0.4354(3) 0.52945(18) 0.0579(9) Uani 1 1 d . . .
H1 H 1.0647 0.4341 0.4820 0.069 Uiso 1 1 calc R . .
N4 N 1.3212(4) 0.5423(3) 0.8764(2) 0.0716(11) Uani 1 1 d . . .
C1 C 0.7323(4) 0.4625(4) 0.7468(2) 0.0632(11) Uani 1 1 d . . .
H1A H 0.7809 0.5249 0.7526 0.076 Uiso 1 1 calc R . .
C2 C 0.6272(5) 0.4363(5) 0.7999(3) 0.0771(14) Uani 1 1 d . . .
H2 H 0.6066 0.4806 0.8414 0.092 Uiso 1 1 calc R . .
C3 C 0.5534(5) 0.3451(5) 0.7914(3) 0.0789(14) Uani 1 1 d . . .
H3 H 0.4831 0.3277 0.8272 0.095 Uiso 1 1 calc R . .
C4 C 0.5838(5) 0.2796(4) 0.7298(3) 0.0741(13) Uani 1 1 d . . .
H4 H 0.5328 0.2184 0.7236 0.089 Uiso 1 1 calc R . .
C5 C 0.6903(4) 0.3046(3) 0.6768(2) 0.0607(11) Uani 1 1 d . . .
H5 H 0.7111 0.2596 0.6357 0.073 Uiso 1 1 calc R . .
C6 C 0.7656(4) 0.3964(3) 0.6851(2) 0.0533(10) Uani 1 1 d . . .
C7 C 0.8870(4) 0.4208(3) 0.6330(2) 0.0517(9) Uani 1 1 d . . .
C8 C 0.8959(4) 0.4099(3) 0.5524(2) 0.0521(9) Uani 1 1 d . . .
C9 C 1.1108(4) 0.4625(3) 0.5933(2) 0.0534(9) Uani 1 1 d . . .
C10 C 1.0231(4) 0.4544(3) 0.6600(2) 0.0494(9) Uani 1 1 d . . .
C11 C 1.0801(4) 0.4748(3) 0.7338(2) 0.0533(9) Uani 1 1 d . . .
H11 H 1.0247 0.4685 0.7787 0.064 Uiso 1 1 calc R . .
C12 C 1.2207(4) 0.5046(3) 0.7393(2) 0.0559(10) Uani 1 1 d . . .
C13 C 1.3069(4) 0.5140(3) 0.6722(2) 0.0629(11) Uani 1 1 d . . .
H13 H 1.4008 0.5346 0.6774 0.076 Uiso 1 1 calc R . .
C14 C 1.2524(4) 0.4929(4) 0.5992(2) 0.0622(11) Uani 1 1 d . . .
H14 H 1.3086 0.4986 0.5546 0.075 Uiso 1 1 calc R . .
C15 C 1.2792(4) 0.5255(3) 0.8156(2) 0.0578(10) Uani 1 1 d . . .
C16 C 0.7919(4) 0.3787(3) 0.4934(2) 0.0519(9) Uani 1 1 d . . .
C17 C 0.8285(5) 0.3137(3) 0.4319(2) 0.0622(11) Uani 1 1 d . . .
H17 H 0.9206 0.2886 0.4284 0.075 Uiso 1 1 calc R . .
C18 C 0.7304(6) 0.2856(4) 0.3760(3) 0.0702(12) Uani 1 1 d . . .
H18 H 0.7570 0.2418 0.3352 0.084 Uiso 1 1 calc R . .
C19 C 0.5942(6) 0.3215(4) 0.3798(3) 0.0760(14) Uani 1 1 d . . .
H19 H 0.5286 0.3028 0.3417 0.091 Uiso 1 1 calc R . .
C20 C 0.5558(6) 0.3856(5) 0.4406(3) 0.0849(16) Uani 1 1 d . . .
H20 H 0.4633 0.4098 0.4439 0.102 Uiso 1 1 calc R . .
C21 C 0.6532(5) 0.4143(4) 0.4966(3) 0.0732(13) Uani 1 1 d . . .
H21 H 0.6258 0.4582 0.5372 0.088 Uiso 1 1 calc R . .
C22 C 0.9409(10) 0.7159(6) 0.5850(4) 0.138(3) Uani 1 1 d . . .
H22 H 0.9951 0.6540 0.5997 0.166 Uiso 0.50 1 calc PR A 1
H22A H 0.9502 0.6420 0.5719 0.166 Uiso 0.50 1 calc PR A 2

loop_
_atom_site_aniso_label
_atom_site_aniso_U_11
_atom_site_aniso_U_22
_atom_site_aniso_U_33
_atom_site_aniso_U_23
_atom_site_aniso_U_13
_atom_site_aniso_U_12
Cl1A 0.369(11) 0.247(7) 0.110(4) -0.043(5) -0.017(6) 0.026(10)
Cl1B 0.366(11) 0.237(7) 0.158(6) 0.059(7) -0.043(8) 0.029(10)
Cl2A 0.251(9) 0.367(13) 0.402(14) -0.206(11) 0.105(10) -0.114(10)
Cl2B 0.139(4) 0.131(3) 0.157(4) -0.049(3) -0.063(3) 0.036(3)
Cl3A 0.387(13) 0.161(4) 0.143(5) 0.039(4) 0.120(7) 0.062(7)
Cl3B 0.104(3) 0.369(13) 0.326(13) -0.058(11) 0.018(6) 0.043(5)
N1 0.0558(18) 0.083(2) 0.0345(16) -0.0023(16) 0.0027(15) -0.0026(19)
N4 0.063(2) 0.102(3) 0.050(2) -0.011(2) -0.0063(18) -0.003(2)
C1 0.054(2) 0.081(3) 0.055(2) -0.008(2) 0.003(2) 0.000(2)
C2 0.062(3) 0.112(4) 0.057(3) -0.012(3) 0.010(2) 0.007(3)
C3 0.052(2) 0.117(4) 0.067(3) 0.005(3) 0.011(2) -0.002(3)
C4 0.062(3) 0.088(3) 0.073(3) 0.011(3) 0.000(2) -0.008(3)
C5 0.062(2) 0.071(2) 0.049(2) -0.002(2) 0.002(2) 0.001(2)
C6 0.0463(19) 0.073(2) 0.0406(19) -0.0009(18) -0.0007(17) 0.002(2)
C7 0.051(2) 0.060(2) 0.044(2) -0.0064(17) -0.0008(17) 0.000(2)
C8 0.053(2) 0.067(2) 0.0369(19) 0.0019(17) -0.0018(17) 0.000(2)
C9 0.052(2) 0.069(2) 0.0392(19) -0.0016(19) 0.0012(18) -0.004(2)
C10 0.0497(19) 0.060(2) 0.038(2) -0.0021(17) 0.0005(16) 0.0014(19)
C11 0.056(2) 0.063(2) 0.041(2) -0.0034(17) 0.0030(18) -0.004(2)
C12 0.055(2) 0.067(2) 0.046(2) -0.0026(18) -0.0028(19) -0.006(2)
C13 0.051(2) 0.083(3) 0.054(2) -0.001(2) 0.0014(19) -0.014(2)
C14 0.053(2) 0.085(3) 0.048(2) 0.000(2) 0.0038(19) -0.010(2)
C15 0.052(2) 0.074(2) 0.048(2) -0.0041(19) 0.0017(19) 0.001(2)
C16 0.053(2) 0.064(2) 0.0393(19) 0.0022(17) -0.0014(17) -0.002(2)
C17 0.065(2) 0.070(2) 0.052(2) -0.003(2) -0.001(2) -0.006(2)
C18 0.088(3) 0.072(2) 0.050(2) -0.011(2) -0.007(2) -0.010(3)
C19 0.074(3) 0.098(3) 0.057(3) 0.007(3) -0.013(2) -0.022(3)
C20 0.067(3) 0.127(4) 0.060(3) -0.008(3) -0.017(3) 0.011(3)
C21 0.060(2) 0.105(3) 0.055(3) -0.013(3) -0.005(2) 0.010(3)
C22 0.181(8) 0.124(5) 0.109(5) -0.023(5) -0.014(6) 0.068(6)

loop_
_atom_type_symbol
_atom_type_description
_atom_type_scat_dispersion_real
_atom_type_scat_dispersion_imag
_atom_type_scat_source
C C 0.0033 0.0016 'International Tables Vol C Tables 4.2.6.8 and 6.1.1.4'
H H 0.0000 0.0000 'International Tables Vol C Tables 4.2.6.8 and 6.1.1.4'
N N 0.0061 0.0033 'International Tables Vol C Tables 4.2.6.8 and 6.1.1.4'
Cl Cl 0.1484 0.1585 'International Tables Vol C Tables 4.2.6.8 and 6.1.1.4'

loop_
_geom_angle_atom_site_label_1
_geom_angle_atom_site_label_2
_geom_angle_atom_site_label_3
_geom_angle
C8 N1 H1 125.2
C9 N1 H1 125.2
C9 N1 C8 109.7(3)
C2 C1 H1A 119.7
C2 C1 C6 120.5(4)
C6 C1 H1A 119.7
C1 C2 H2 119.9
C3 C2 C1 120.3(5)
C3 C2 H2 119.9
C2 C3 H3 120.1
C2 C3 C4 119.9(5)
C4 C3 H3 120.1
C3 C4 H4 119.8
C3 C4 C5 120.3(5)
C5 C4 H4 119.8
C4 C5 H5 119.9
C6 C5 C4 120.2(4)
C6 C5 H5 119.9
C1 C6 C7 119.9(4)
C5 C6 C1 118.8(4)
C5 C6 C7 121.1(4)
C8 C7 C6 128.2(4)
C8 C7 C10 107.2(3)
C10 C7 C6 124.4(3)
N1 C8 C16 119.9(3)
C7 C8 N1 108.1(3)
C7 C8 C16 132.0(4)
N1 C9 C10 108.2(3)
N1 C9 C14 130.2(4)
C14 C9 C10 121.7(4)
C9 C10 C7 106.9(3)
C11 C10 C7 134.0(4)
C11 C10 C9 119.1(3)
C10 C11 H11 120.5
C12 C11 C10 118.9(4)
C12 C11 H11 120.5
C11 C12 C13 121.5(4)
C11 C12 C15 118.8(4)
C13 C12 C15 119.7(4)
C12 C13 H13 120.0
C14 C13 C12 120.1(4)
C14 C13 H13 120.0
C9 C14 H14 120.7
C13 C14 C9 118.7(4)
C13 C14 H14 120.7
N4 C15 C12 177.9(5)
C17 C16 C8 121.2(4)
C17 C16 C21 117.7(4)
C21 C16 C8 121.1(4)
C16 C17 H17 119.6
C18 C17 C16 120.9(4)
C18 C17 H17 119.6
C17 C18 H18 119.6
C19 C18 C17 120.7(4)
C19 C18 H18 119.6
C18 C19 H19 120.4
C18 C19 C20 119.2(5)
C20 C19 H19 120.4
C19 C20 H20 119.7
C19 C20 C21 120.5(5)
C21 C20 H20 119.7
C16 C21 H21 119.5
C20 C21 C16 121.0(4)
C20 C21 H21 119.5
Cl1A C22 Cl1B 39.0(4)
Cl1A C22 Cl2A 102.7(8)
Cl1A C22 Cl2B 137.3(9)
Cl1A C22 Cl3A 129.7(9)
Cl1A C22 Cl3B 109.1(9)
Cl1A C22 H22 103.3
Cl1A C22 H22A 71.5
Cl1B C22 Cl2A 73.9(7)
Cl1B C22 H22 135.3
Cl1B C22 H22A 110.3
Cl2A C22 H22 103.3
Cl2A C22 H22A 131.7
Cl2B C22 Cl1B 116.6(7)
Cl2B C22 Cl2A 42.7(5)
Cl2B C22 H22 71.6
Cl2B C22 H22A 110.3
Cl3A C22 Cl1B 119.4(7)
Cl3A C22 Cl2A 111.6(7)
Cl3A C22 Cl2B 91.7(6)
Cl3A C22 Cl3B 21.8(6)
Cl3A C22 H22 103.3
Cl3A C22 H22A 107.2
Cl3B C22 Cl1B 99.3(8)
Cl3B C22 Cl2A 116.5(8)
Cl3B C22 Cl2B 109.7(6)
Cl3B C22 H22 119.9
Cl3B C22 H22A 110.3
H22 C22 H22A 39.0

loop_
_geom_bond_atom_site_label_1
_geom_bond_atom_site_label_2
_geom_bond_distance
Cl1A C22 1.539(10)
Cl1B C22 1.723(10)
Cl2A C22 1.817(14)
Cl2B C22 1.677(10)
Cl3A C22 1.624(11)
Cl3B C22 1.666(12)
N1 H1 0.8600
N1 C8 1.398(5)
N1 C9 1.356(5)
N4 C15 1.131(5)
C1 H1A 0.9300
C1 C2 1.385(6)
C1 C6 1.389(6)
C2 H2 0.9300
C2 C3 1.371(7)
C3 H3 0.9300
C3 C4 1.376(7)
C4 H4 0.9300
C4 C5 1.390(6)
C5 H5 0.9300
C5 C6 1.386(6)
C6 C7 1.484(5)
C7 C8 1.384(5)
C7 C10 1.432(5)
C8 C16 1.462(5)
C9 C10 1.412(5)
C9 C14 1.397(6)
C10 C11 1.393(5)
C11 H11 0.9300
C11 C12 1.387(6)
C12 C13 1.409(6)
C12 C15 1.437(5)
C13 H13 0.9300
C13 C14 1.374(6)
C14 H14 0.9300
C16 C17 1.384(6)
C16 C21 1.390(6)
C17 H17 0.9300
C17 C18 1.378(6)
C18 H18 0.9300
C18 C19 1.369(7)
C19 H19 0.9300
C19 C20 1.372(7)
C20 H20 0.9300
C20 C21 1.377(6)
C21 H21 0.9300
C22 H22 0.9800
C22 H22A 0.9800

loop_
_geom_torsion_atom_site_label_1
_geom_torsion_atom_site_label_2
_geom_torsion_atom_site_label_3
_geom_torsion_atom_site_label_4
_geom_torsion
N1 C8 C16 C17 40.8(6)
N1 C8 C16 C21 -138.3(4)
N1 C9 C10 C7 -0.2(4)
N1 C9 C10 C11 177.7(4)
N1 C9 C14 C13 -178.3(4)
C1 C2 C3 C4 -0.1(7)
C1 C6 C7 C8 -139.7(5)
C1 C6 C7 C10 44.9(6)
C2 C1 C6 C5 1.0(6)
C2 C1 C6 C7 -174.4(4)
C2 C3 C4 C5 1.0(7)
C3 C4 C5 C6 -0.8(6)
C4 C5 C6 C1 -0.2(6)
C4 C5 C6 C7 175.2(4)
C5 C6 C7 C8 44.9(6)
C5 C6 C7 C10 -130.5(4)
C6 C1 C2 C3 -0.9(7)
C6 C7 C8 N1 -175.8(4)
C6 C7 C8 C16 4.3(8)
C6 C7 C10 C9 176.1(4)
C6 C7 C10 C11 -1.3(7)
C7 C8 C16 C17 -139.2(5)
C7 C8 C16 C21 41.7(7)
C7 C10 C11 C12 178.5(4)
C8 N1 C9 C10 0.3(5)
C8 N1 C9 C14 179.5(5)
C8 C7 C10 C9 -0.1(5)
C8 C7 C10 C11 -177.5(5)
C8 C16 C17 C18 -179.1(4)
C8 C16 C21 C20 179.3(5)
C9 N1 C8 C7 -0.4(5)
C9 N1 C8 C16 179.6(4)
C9 C10 C11 C12 1.3(6)
C10 C7 C8 N1 0.3(5)
C10 C7 C8 C16 -179.7(4)
C10 C9 C14 C13 0.7(7)
C10 C11 C12 C13 -0.4(6)
C10 C11 C12 C15 -179.9(4)
C11 C12 C13 C14 -0.4(7)
C11 C12 C15 N4 -20(13)
C12 C13 C14 C9 0.2(7)
C13 C12 C15 N4 161(13)
C14 C9 C10 C7 -179.4(4)
C14 C9 C10 C11 -1.5(6)
C15 C12 C13 C14 179.1(4)
C16 C17 C18 C19 0.1(7)
C17 C16 C21 C20 0.2(7)
C17 C18 C19 C20 -0.4(8)
C18 C19 C20 C21 0.7(8)
C19 C20 C21 C16 -0.5(8)
C21 C16 C17 C18 0.0(6)
